data_1557638
loop_
_publ_author_name
'Gao, Wen-Chao'
'Tian, Jun'
'Shang, Yu-Zhu'
'Jiang, Xuefeng'

_publ_section_title
;
 Steric and stereoscopic disulfide construction for cross-linkage via
 N-dithiophthalimides
;
_journal_issue 15
_journal_name_full 'Chemical Science'
_journal_page_first 3903
_journal_page_last 3908
_journal_paper_doi 10.1039/D0SC01060J
_journal_volume 11
_journal_year 2020
_chemical_formula_moiety 'C15 H11 N O2 S2'
_chemical_formula_sum 'C15 H11 N O2 S2'
_chemical_formula_weight 301.37
_space_group_crystal_system monoclinic
_space_group_IT_number 14
_space_group_name_Hall '-P 2ybc'
_space_group_name_H-M_alt 'P 1 21/c 1'
_atom_sites_solution_hydrogens geom
_atom_sites_solution_primary dual
_audit_creation_date 2018-07-13
_audit_creation_method
;
Olex2 1.2
(compiled 2018.05.18 svn.r3508 for OlexSys, GUI svn.r5497)
;
_audit_update_record
;
2020-01-07 deposited with the CCDC.	2020-03-20 downloaded from the CCDC.
;
_cell_angle_alpha 90
_cell_angle_beta 95.092(2)
_cell_angle_gamma 90
_cell_formula_units_Z 4
_cell_length_a 5.9915(4)
_cell_length_b 29.952(2)
_cell_length_c 7.8574(5)
_cell_measurement_reflns_used 4527
_cell_measurement_temperature 296(2)
_cell_measurement_theta_max 27.86
_cell_measurement_theta_min 2.94
_cell_volume 1404.50(16)
_computing_cell_refinement 'SAINT v8.37A (Bruker, 2015)'
_computing_data_reduction 'SAINT v8.37A (Bruker, 2015)'
_computing_molecular_graphics 'Olex2 (Dolomanov et al., 2009)'
_computing_publication_material 'Olex2 (Dolomanov et al., 2009)'
_computing_structure_refinement 'XL (Sheldrick, 2008)'
_computing_structure_solution 'XT (Sheldrick, 2015)'
_diffrn_ambient_temperature 296.6
_diffrn_measured_fraction_theta_full 0.989
_diffrn_measured_fraction_theta_max 0.989
_diffrn_measurement_device_type 'Bruker APEX-II CCD'
_diffrn_measurement_method '\f and \w scans'
_diffrn_radiation_type MoK\a
_diffrn_radiation_wavelength 0.71073
_diffrn_reflns_av_R_equivalents 0.0335
_diffrn_reflns_av_unetI/netI 0.0344
_diffrn_reflns_Laue_measured_fraction_full 0.989
_diffrn_reflns_Laue_measured_fraction_max 0.989
_diffrn_reflns_limit_h_max 7
_diffrn_reflns_limit_h_min -7
_diffrn_reflns_limit_k_max 35
_diffrn_reflns_limit_k_min -33
_diffrn_reflns_limit_l_max 9
_diffrn_reflns_limit_l_min -9
_diffrn_reflns_number 9615
_diffrn_reflns_point_group_measured_fraction_full 0.989
_diffrn_reflns_point_group_measured_fraction_max 0.989
_diffrn_reflns_theta_full 25.002
_diffrn_reflns_theta_max 25.002
_diffrn_reflns_theta_min 2.937
_diffrn_standards_number 0
_exptl_absorpt_coefficient_mu 0.378
_exptl_absorpt_correction_T_max 0.7456
_exptl_absorpt_correction_T_min 0.6787
_exptl_absorpt_correction_type multi-scan
_exptl_absorpt_process_details
;
SADABS-2016/2 (Bruker,2016/2) was used for absorption correction.
wR2(int) was 0.0587 before and 0.0446 after correction.
The Ratio of minimum to maximum transmission is 0.9103.
The \l/2 correction factor is Not present.
;
_exptl_crystal_colour yellow
_exptl_crystal_density_diffrn 1.425
_exptl_crystal_description block
_exptl_crystal_F_000 624
_refine_diff_density_max 0.273
_refine_diff_density_min -0.243
_refine_diff_density_rms 0.048
_refine_ls_extinction_method none
_refine_ls_goodness_of_fit_ref 1.172
_refine_ls_hydrogen_treatment constr
_refine_ls_matrix_type full
_refine_ls_number_parameters 182
_refine_ls_number_reflns 2454
_refine_ls_number_restraints 0
_refine_ls_restrained_S_all 1.172
_refine_ls_R_factor_all 0.0789
_refine_ls_R_factor_gt 0.0615
_refine_ls_shift/su_max 0.001
_refine_ls_shift/su_mean 0.000
_refine_ls_structure_factor_coef Fsqd
_refine_ls_weighting_details 'w=1/[\s^2^(Fo^2^)+(0.0250P)^2^+1.8311P] where P=(Fo^2^+2Fc^2^)/3'
_refine_ls_weighting_scheme calc
_refine_ls_wR_factor_gt 0.1196
_refine_ls_wR_factor_ref 0.1252
_reflns_Friedel_coverage 0.000
_reflns_number_gt 1971
_reflns_number_total 2454
_reflns_threshold_expression 'I > 2\s(I)'
_cod_data_source_file d0sc01060j2.cif
_cod_data_source_block mo_180704a_0m
_cod_depositor_comments
;Adding full bibliography for 1557638--1557640.cif.

 Adding full bibliography for 1557638--1557640.cif.
;
_cod_original_cell_volume 1404.49(16)
_cod_database_code 1557638
_shelx_shelxl_version_number 2014/7
_shelx_space_group_comment
;
The symmetry employed for this shelxl refinement is uniquely defined
by the following loop, which should always be used as a source of
symmetry information in preference to the above space-group names.
They are only intended as comments.
;
_olex2_refinement_description
;
1. Fixed Uiso
 At 1.2 times of:
  All C(H) groups
 At 1.5 times of:
  All C(H,H,H) groups
2.a Aromatic/amide H refined with riding coordinates:
 C00B(H00B), C00C(H00C), C00E(H00E), C00F(H00F), C00G(H00G), C00H(H00H),
 C00I(H00I), C00J(H00J)
2.b Idealised Me refined as rotating group:
 C00K(H00A,H00D,H00K)
;
_olex2_submission_special_instructions 'No special instructions were received'

loop_
_space_group_symop_operation_xyz
'x, y, z'
'-x, y+1/2, -z+1/2'
'-x, -y, -z'
'x, -y-1/2, z-1/2'

loop_
_atom_site_label
_atom_site_type_symbol
_atom_site_fract_x
_atom_site_fract_y
_atom_site_fract_z
_atom_site_U_iso_or_equiv
_atom_site_adp_type
_atom_site_occupancy
_atom_site_site_symmetry_order
_atom_site_calc_flag
_atom_site_refinement_flags_posn
_atom_site_refinement_flags_adp
_atom_site_refinement_flags_occupancy
_atom_site_disorder_assembly
_atom_site_disorder_group
S001 S 0.36336(19) 0.63126(3) 0.87026(12) 0.0598(3) Uani 1 1 d . . . . .
S002 S 0.51369(18) 0.67002(3) 0.70422(13) 0.0620(3) Uani 1 1 d . . . . .
O003 O 0.7781(5) 0.57306(9) 0.9640(3) 0.0622(7) Uani 1 1 d . . . . .
O004 O 0.0933(4) 0.55951(9) 0.6590(3) 0.0599(7) Uani 1 1 d . . . . .
N005 N 0.4246(5) 0.57832(9) 0.8176(3) 0.0454(7) Uani 1 1 d . . . . .
C006 C 0.6042(6) 0.51032(11) 0.8067(4) 0.0408(8) Uani 1 1 d . . . . .
C007 C 0.3957(6) 0.50616(11) 0.7162(4) 0.0406(8) Uani 1 1 d . . . . .
C008 C 0.2769(6) 0.54934(12) 0.7206(4) 0.0433(8) Uani 1 1 d . . . . .
C009 C 0.6276(6) 0.55621(12) 0.8761(4) 0.0436(8) Uani 1 1 d . . . . .
C00A C 0.3198(6) 0.67804(11) 0.5207(4) 0.0438(8) Uani 1 1 d . . . . .
C00B C 0.7520(6) 0.47511(13) 0.8212(5) 0.0525(9) Uani 1 1 d . . . . .
H00B H 0.8916 0.4777 0.8822 0.063 Uiso 1 1 calc R . . . .
C00C C 0.3280(7) 0.46686(13) 0.6374(5) 0.0520(9) Uani 1 1 d . . . . .
H00C H 0.1877 0.4642 0.5775 0.062 Uiso 1 1 calc R . . . .
C00D C 0.0515(6) 0.69442(12) 0.2194(5) 0.0522(10) Uani 1 1 d . . . . .
C00E C 0.3964(6) 0.70387(12) 0.3945(5) 0.0538(10) Uani 1 1 d . . . . .
H00E H 0.5394 0.7161 0.4096 0.065 Uiso 1 1 calc R . . . .
C00F C 0.1078(6) 0.66033(13) 0.4974(5) 0.0566(10) Uani 1 1 d . . . . .
H00F H 0.0527 0.6429 0.5822 0.068 Uiso 1 1 calc R . . . .
C00G C 0.4764(8) 0.43159(13) 0.6508(5) 0.0622(11) Uani 1 1 d . . . . .
H00G H 0.4361 0.4046 0.5981 0.075 Uiso 1 1 calc R . . . .
C00H C -0.0227(6) 0.66859(13) 0.3473(6) 0.0608(11) Uani 1 1 d . . . . .
H00H H -0.1655 0.6563 0.3322 0.073 Uiso 1 1 calc R . . . .
C00I C 0.2636(7) 0.71181(13) 0.2456(5) 0.0581(10) Uani 1 1 d . . . . .
H00I H 0.3188 0.7293 0.1610 0.070 Uiso 1 1 calc R . . . .
C00J C 0.6838(8) 0.43559(14) 0.7411(5) 0.0632(11) Uani 1 1 d . . . . .
H00J H 0.7801 0.4112 0.7484 0.076 Uiso 1 1 calc R . . . .
C00K C -0.0941(8) 0.70292(17) 0.0552(6) 0.0842(15) Uani 1 1 d . . . . .
H00A H -0.1130 0.6756 -0.0085 0.126 Uiso 1 1 calc GR . . . .
H00D H -0.0237 0.7248 -0.0117 0.126 Uiso 1 1 calc GR . . . .
H00K H -0.2379 0.7137 0.0814 0.126 Uiso 1 1 calc GR . . . .

loop_
_atom_site_aniso_label
_atom_site_aniso_U_11
_atom_site_aniso_U_22
_atom_site_aniso_U_33
_atom_site_aniso_U_23
_atom_site_aniso_U_13
_atom_site_aniso_U_12
S001 0.0838(8) 0.0544(6) 0.0409(5) -0.0054(4) 0.0041(5) 0.0162(5)
S002 0.0685(7) 0.0500(6) 0.0627(7) 0.0058(5) -0.0215(5) -0.0058(5)
O003 0.0625(17) 0.0677(18) 0.0532(16) -0.0056(13) -0.0133(14) 0.0007(14)
O004 0.0455(16) 0.0697(18) 0.0629(17) 0.0074(14) -0.0038(13) 0.0020(13)
N005 0.0551(18) 0.0428(16) 0.0376(16) 0.0033(13) 0.0005(13) 0.0046(14)
C006 0.047(2) 0.047(2) 0.0298(17) 0.0060(14) 0.0086(14) 0.0017(16)
C007 0.048(2) 0.045(2) 0.0301(17) 0.0064(14) 0.0119(14) -0.0023(16)
C008 0.044(2) 0.058(2) 0.0285(17) 0.0078(15) 0.0072(15) -0.0046(17)
C009 0.050(2) 0.053(2) 0.0281(17) 0.0087(15) 0.0036(15) 0.0009(18)
C00A 0.050(2) 0.0321(18) 0.048(2) -0.0022(15) -0.0061(16) 0.0044(16)
C00B 0.057(2) 0.058(2) 0.043(2) 0.0061(18) 0.0101(17) 0.008(2)
C00C 0.059(2) 0.055(2) 0.045(2) -0.0008(18) 0.0158(17) -0.015(2)
C00D 0.055(2) 0.043(2) 0.057(2) 0.0019(18) -0.0076(18) 0.0070(18)
C00E 0.051(2) 0.049(2) 0.059(2) 0.0001(19) -0.0031(18) -0.0103(18)
C00F 0.048(2) 0.053(2) 0.068(3) 0.0195(19) -0.0005(19) 0.0015(18)
C00G 0.088(3) 0.044(2) 0.059(3) -0.0030(18) 0.031(2) -0.009(2)
C00H 0.040(2) 0.055(2) 0.085(3) 0.013(2) -0.008(2) -0.0013(18)
C00I 0.068(3) 0.055(2) 0.051(2) 0.0113(18) 0.0026(19) -0.007(2)
C00J 0.078(3) 0.052(3) 0.063(3) 0.009(2) 0.029(2) 0.014(2)
C00K 0.081(3) 0.093(4) 0.073(3) 0.014(3) -0.025(3) 0.008(3)

loop_
_atom_type_symbol
_atom_type_description
_atom_type_scat_dispersion_real
_atom_type_scat_dispersion_imag
_atom_type_scat_source
C C 0.0033 0.0016 'International Tables Vol C Tables 4.2.6.8 and 6.1.1.4'
H H 0.0000 0.0000 'International Tables Vol C Tables 4.2.6.8 and 6.1.1.4'
N N 0.0061 0.0033 'International Tables Vol C Tables 4.2.6.8 and 6.1.1.4'
O O 0.0106 0.0060 'International Tables Vol C Tables 4.2.6.8 and 6.1.1.4'
S S 0.1246 0.1234 'International Tables Vol C Tables 4.2.6.8 and 6.1.1.4'

loop_
_geom_angle_atom_site_label_1
_geom_angle_atom_site_label_2
_geom_angle_atom_site_label_3
_geom_angle
_geom_angle_site_symmetry_1
_geom_angle_site_symmetry_3
_geom_angle_publ_flag
N005 S001 S002 105.24(11) . . ?
C00A S002 S001 107.69(13) . . ?
C008 N005 S001 124.7(2) . . ?
C008 N005 C009 111.4(3) . . ?
C009 N005 S001 123.8(2) . . ?
C007 C006 C009 108.9(3) . . ?
C00B C006 C007 121.2(3) . . ?
C00B C006 C009 130.0(3) . . ?
C006 C007 C008 108.8(3) . . ?
C00C C007 C006 121.6(3) . . ?
C00C C007 C008 129.5(3) . . ?
O004 C008 N005 124.7(3) . . ?
O004 C008 C007 129.7(3) . . ?
N005 C008 C007 105.7(3) . . ?
O003 C009 N005 124.6(3) . . ?
O003 C009 C006 130.2(3) . . ?
N005 C009 C006 105.2(3) . . ?
C00E C00A S002 115.2(3) . . ?
C00E C00A C00F 119.2(3) . . ?
C00F C00A S002 125.7(3) . . ?
C006 C00B C00J 117.1(4) . . ?
C007 C00C C00G 117.3(4) . . ?
C00H C00D C00K 121.3(4) . . ?
C00I C00D C00H 117.4(3) . . ?
C00I C00D C00K 121.3(4) . . ?
C00A C00E C00I 120.5(4) . . ?
C00A C00F C00H 119.5(4) . . ?
C00C C00G C00J 121.2(4) . . ?
C00D C00H C00F 122.1(4) . . ?
C00D C00I C00E 121.3(4) . . ?
C00G C00J C00B 121.6(4) . . ?

loop_
_geom_bond_atom_site_label_1
_geom_bond_atom_site_label_2
_geom_bond_distance
_geom_bond_site_symmetry_2
_geom_bond_publ_flag
S001 S002 2.0174(16) . ?
S001 N005 1.687(3) . ?
S002 C00A 1.786(3) . ?
O003 C009 1.198(4) . ?
O004 C008 1.201(4) . ?
N005 C008 1.413(4) . ?
N005 C009 1.425(4) . ?
C006 C007 1.387(5) . ?
C006 C009 1.481(5) . ?
C006 C00B 1.375(5) . ?
C007 C008 1.478(5) . ?
C007 C00C 1.374(5) . ?
C00A C00E 1.368(5) . ?
C00A C00F 1.374(5) . ?
C00B C00J 1.385(6) . ?
C00C C00G 1.379(5) . ?
C00D C00H 1.373(5) . ?
C00D C00I 1.372(5) . ?
C00D C00K 1.514(5) . ?
C00E C00I 1.376(5) . ?
C00F C00H 1.378(5) . ?
C00G C00J 1.380(6) . ?
